data_7101105
loop_
_publ_author_name
'Christopher John Pickett'
'David L. Hughes'
'Xiaoming Liu'
'Cedric Tard'

_publ_section_title
;
A Novel {FeI-FeII-FeII-FeI} Iron Thiolate Carbonyl
Assembly which Electrocatalyses Hydrogen Evolution
;
_journal_issue 1
_journal_name_full 'Chemical Communications'
_journal_paper_doi 10.1039/b411559g
_journal_year 2005
_chemical_formula_moiety 'C18 H18 Fe4 O8 S6'
_chemical_formula_structural '[(Fe2(CO)4{(SCH2)3CMe})2]'
_chemical_formula_sum 'C18 H18 Fe4 O8 S6'
_chemical_formula_weight 778.08
_chemical_name_systematic
;
?
;
_space_group_IT_number 2
_symmetry_cell_setting triclinic
_symmetry_Int_Tables_number 2
_symmetry_space_group_name_Hall '-P 1'
_symmetry_space_group_name_H-M 'P -1'
_atom_sites_solution_hydrogens geom
_atom_sites_solution_primary direct
_atom_sites_solution_secondary difmap
_audit_creation_method SHELXL-97
_cell_angle_alpha 101.85(3)
_cell_angle_beta 105.13(3)
_cell_angle_gamma 114.56(3)
_cell_formula_units_Z 2
_cell_length_a 9.837(2)
_cell_length_b 12.119(2)
_cell_length_c 14.101(3)
_cell_measurement_temperature 140(1)
_cell_volume 1378.5(5)
_computing_cell_refinement 'DENZO/CELL (Otwinowski and Minor, 1985)'
_computing_data_collection 'MSC R-Axis-II control software'
_computing_data_reduction 'DENZO, SCALEPACK (Otwinowski and Minor, 1985)'
_computing_molecular_graphics 'ORTEP (Johnson, 1971)'
_computing_publication_material 'SHELXL (Sheldrick, 1997)'
_computing_structure_refinement 'SHELXL (Sheldrick, 1997)'
_computing_structure_solution 'SHELXS (Sheldrick, 1997)'
_diffrn_ambient_temperature 140(1)
_diffrn_measured_fraction_theta_full 0.932
_diffrn_measured_fraction_theta_max 0.932
_diffrn_measurement_device 'Rigaku R-Axis-IIc'
_diffrn_measurement_method 'image-plate oscillation photos'
_diffrn_radiation_monochromator graphite
_diffrn_radiation_source 'rotating anode'
_diffrn_radiation_type Mo-K\a
_diffrn_radiation_wavelength 0.71073
_diffrn_reflns_av_R_equivalents 0.0978
_diffrn_reflns_av_sigmaI/netI 0.1145
_diffrn_reflns_limit_h_max 11
_diffrn_reflns_limit_h_min -11
_diffrn_reflns_limit_k_max 14
_diffrn_reflns_limit_k_min -14
_diffrn_reflns_limit_l_max 16
_diffrn_reflns_limit_l_min -16
_diffrn_reflns_number 7931
_diffrn_reflns_theta_full 25.35
_diffrn_reflns_theta_max 25.35
_diffrn_reflns_theta_min 1.60
_diffrn_standards_decay_% 0
_exptl_absorpt_coefficient_mu 2.558
_exptl_absorpt_correction_type 'not applied'
_exptl_crystal_colour 'deep red,'
_exptl_crystal_density_diffrn 1.875
_exptl_crystal_density_method 'not measured'
_exptl_crystal_description 'wafer-thin needle'
_exptl_crystal_F_000 780
_exptl_crystal_size_max 0.75
_exptl_crystal_size_mid 0.07
_exptl_crystal_size_min 0.01
_refine_diff_density_max 0.513
_refine_diff_density_min -0.742
_refine_diff_density_rms 0.125
_refine_ls_extinction_method none
_refine_ls_goodness_of_fit_ref 0.936
_refine_ls_hydrogen_treatment mixed
_refine_ls_matrix_type full
_refine_ls_number_parameters 325
_refine_ls_number_reflns 4696
_refine_ls_number_restraints 0
_refine_ls_restrained_S_all 0.936
_refine_ls_R_factor_all 0.0853
_refine_ls_R_factor_gt 0.0535
_refine_ls_shift/su_max 0.000
_refine_ls_shift/su_mean 0.000
_refine_ls_structure_factor_coef Fsqd
_refine_ls_weighting_details 'calc w=1/[\s^2^(Fo^2^)+(0.0563P)^2^+0.0000P] where P=(Fo^2^+2Fc^2^)/3'
_refine_ls_weighting_scheme calc
_refine_ls_wR_factor_gt 0.1253
_refine_ls_wR_factor_ref 0.1355
_reflns_number_gt 3056
_reflns_number_total 4696
_reflns_threshold_expression I>2sigma(I)
_cod_data_source_file b411559g.txt
_cod_depositor_comments
;
The following automatic conversions were performed:
'_symmetry_cell_setting' value 'Triclinic' changed to 'triclinic'
according to '/home/saulius/struct/CIF-dictionaries/cif_core.dic'
dictionary named 'cif_core.dic' version 2.4.1 from 2010-06-29.

Automatic conversion script
Id: cif_fix_enum 1527 2010-12-29 10:47:43Z saulius 
;
_cod_original_sg_symbol_H-M P-1
_cod_database_code 7101105

loop_
_symmetry_equiv_pos_as_xyz
'x, y, z'
'-x, -y, -z'

loop_
_atom_site_label
_atom_site_type_symbol
_atom_site_fract_x
_atom_site_fract_y
_atom_site_fract_z
_atom_site_U_iso_or_equiv
_atom_site_adp_type
_atom_site_occupancy
_atom_site_symmetry_multiplicity
_atom_site_calc_flag
_atom_site_refinement_flags
Fe1 Fe 0.39925(11) 0.70558(10) 0.57162(7) 0.0406(3) Uani 1 1 d .
Fe2 Fe 0.52478(10) 0.92146(9) 0.54576(7) 0.0377(2) Uani 1 1 d .
S1 S 0.26488(18) 0.81454(17) 0.53691(12) 0.0398(4) Uani 1 1 d .
C11 C 0.2473(7) 0.8924(7) 0.6550(5) 0.0406(16) Uani 1 1 d .
H11A H 0.1676 0.9192 0.6337 0.049 Uiso 1 1 calc R
H11B H 0.2049 0.8276 0.6858 0.049 Uiso 1 1 calc R
S2 S 0.59825(19) 0.89443(17) 0.70030(12) 0.0405(4) Uani 1 1 d .
C12 C 0.5276(8) 0.9710(7) 0.7869(5) 0.0441(16) Uani 1 1 d .
H12A H 0.4827 0.9123 0.8219 0.053 Uiso 1 1 calc R
H12B H 0.6223 1.0488 0.8409 0.053 Uiso 1 1 calc R
C1 C 0.4014(7) 1.0099(7) 0.7408(5) 0.0415(16) Uani 1 1 d .
C13 C 0.4712(8) 1.1269(7) 0.7045(5) 0.0415(16) Uani 1 1 d .
H13A H 0.5368 1.2050 0.7670 0.050 Uiso 1 1 calc R
H13B H 0.3806 1.1336 0.6639 0.050 Uiso 1 1 calc R
C14 C 0.3570(8) 1.0584(7) 0.8308(5) 0.0478(17) Uani 1 1 d .
H14A H 0.4522 1.1324 0.8860 0.072 Uiso 1 1 calc R
H14B H 0.3137 0.9905 0.8576 0.072 Uiso 1 1 calc R
H14C H 0.2771 1.0827 0.8052 0.072 Uiso 1 1 calc R
S3 S 0.59444(18) 1.12794(17) 0.62612(12) 0.0393(4) Uani 1 1 d .
C4 C 0.3200(9) 0.6243(7) 0.6519(6) 0.0509(18) Uani 1 1 d .
O4 O 0.2746(7) 0.5773(6) 0.7102(4) 0.0753(17) Uani 1 1 d .
C5 C 0.2535(9) 0.5808(7) 0.4471(5) 0.0468(17) Uani 1 1 d .
O5 O 0.1531(6) 0.4990(5) 0.3682(4) 0.0582(14) Uani 1 1 d .
C6 C 0.5529(8) 0.6647(7) 0.5641(5) 0.0439(16) Uani 1 1 d .
O6 O 0.6545(6) 0.6422(5) 0.5580(4) 0.0571(14) Uani 1 1 d .
C7 C 0.7128(8) 0.9454(7) 0.5416(5) 0.0465(17) Uani 1 1 d .
O7 O 0.8319(6) 0.9519(5) 0.5361(4) 0.0564(14) Uani 1 1 d .
Fe1A Fe 0.21604(10) 0.33631(10) 0.11120(7) 0.0404(3) Uani 1 1 d .
Fe2A Fe 0.01912(10) 0.40630(9) 0.02582(7) 0.0375(3) Uani 1 1 d .
S1A S 0.27831(18) 0.48614(18) 0.03297(12) 0.0402(4) Uani 1 1 d .
C11A C 0.2801(7) 0.4170(7) -0.0934(5) 0.0457(18) Uani 1 1 d .
H11C H 0.3331 0.4878 -0.1162 0.055 Uiso 1 1 calc R
H11D H 0.3466 0.3763 -0.0829 0.055 Uiso 1 1 calc R
S2A S -0.00758(18) 0.20845(17) -0.03744(12) 0.0409(4) Uani 1 1 d .
C12A C 0.0320(8) 0.1952(7) -0.1571(5) 0.0420(16) Uani 1 1 d .
H12C H 0.0977 0.1535 -0.1553 0.050 Uiso 1 1 calc R
H12D H -0.0713 0.1361 -0.2156 0.050 Uiso 1 1 calc R
C1A C 0.1147(7) 0.3162(6) -0.1836(5) 0.0398(15) Uani 1 1 d .
C13A C 0.0060(8) 0.3764(7) -0.2135(5) 0.0448(17) Uani 1 1 d .
H13C H -0.0700 0.3247 -0.2857 0.054 Uiso 1 1 calc R
H13D H 0.0749 0.4623 -0.2120 0.054 Uiso 1 1 calc R
S3A S -0.11124(18) 0.39292(17) -0.13546(12) 0.0394(4) Uani 1 1 d .
C14A C 0.1477(8) 0.2721(7) -0.2819(5) 0.0469(18) Uani 1 1 d .
H14D H 0.2013 0.3457 -0.3006 0.070 Uiso 1 1 calc R
H14E H 0.0468 0.2088 -0.3393 0.070 Uiso 1 1 calc R
H14F H 0.2157 0.2343 -0.2668 0.070 Uiso 1 1 calc R
C4A C 0.3348(9) 0.2604(8) 0.0903(5) 0.0492(18) Uani 1 1 d .
O4A O 0.4051(6) 0.2085(6) 0.0723(4) 0.0624(15) Uani 1 1 d .
C5A C 0.3580(8) 0.4667(8) 0.2303(5) 0.0449(18) Uani 1 1 d .
O5A O 0.4562(6) 0.5565(6) 0.3063(4) 0.0581(14) Uani 1 1 d .
C6A C 0.1098(8) 0.2407(7) 0.1780(5) 0.0483(18) Uani 1 1 d .
O6A O 0.0392(6) 0.1795(6) 0.2190(4) 0.0678(16) Uani 1 1 d .
C7A C -0.1499(8) 0.3316(7) 0.0595(5) 0.0443(17) Uani 1 1 d .
O7A O -0.2544(6) 0.2768(5) 0.0845(4) 0.0570(13) Uani 1 1 d .

loop_
_atom_site_aniso_label
_atom_site_aniso_U_11
_atom_site_aniso_U_22
_atom_site_aniso_U_33
_atom_site_aniso_U_23
_atom_site_aniso_U_13
_atom_site_aniso_U_12
Fe1 0.0425(5) 0.0466(6) 0.0426(5) 0.0183(5) 0.0202(4) 0.0274(5)
Fe2 0.0367(5) 0.0447(6) 0.0399(5) 0.0158(4) 0.0180(4) 0.0252(4)
S1 0.0387(8) 0.0468(10) 0.0424(9) 0.0162(8) 0.0196(7) 0.0263(8)
C11 0.039(3) 0.050(4) 0.043(4) 0.016(3) 0.021(3) 0.028(3)
S2 0.0411(8) 0.0498(10) 0.0386(8) 0.0161(8) 0.0173(7) 0.0281(8)
C12 0.045(4) 0.057(5) 0.036(3) 0.017(3) 0.019(3) 0.028(3)
C1 0.041(3) 0.048(4) 0.041(4) 0.015(3) 0.017(3) 0.027(3)
C13 0.047(4) 0.050(4) 0.030(3) 0.009(3) 0.018(3) 0.027(3)
C14 0.051(4) 0.051(4) 0.047(4) 0.014(3) 0.028(3) 0.027(3)
S3 0.0379(8) 0.0441(10) 0.0412(9) 0.0135(8) 0.0185(7) 0.0238(7)
C4 0.054(4) 0.053(5) 0.060(5) 0.025(4) 0.034(4) 0.029(4)
O4 0.092(4) 0.075(4) 0.067(4) 0.036(3) 0.048(3) 0.033(4)
C5 0.056(4) 0.056(5) 0.047(4) 0.021(4) 0.029(4) 0.037(4)
O5 0.059(3) 0.058(3) 0.054(3) 0.011(3) 0.013(3) 0.036(3)
C6 0.050(4) 0.052(4) 0.036(4) 0.020(3) 0.017(3) 0.029(4)
O6 0.058(3) 0.063(3) 0.062(3) 0.019(3) 0.023(2) 0.042(3)
C7 0.047(4) 0.052(5) 0.044(4) 0.013(3) 0.015(3) 0.030(4)
O7 0.047(3) 0.068(4) 0.064(3) 0.019(3) 0.029(2) 0.035(3)
Fe1A 0.0359(5) 0.0546(6) 0.0417(5) 0.0208(5) 0.0188(4) 0.0281(5)
Fe2A 0.0312(4) 0.0495(6) 0.0390(5) 0.0152(4) 0.0157(4) 0.0252(4)
S1A 0.0320(8) 0.0543(11) 0.0433(9) 0.0190(8) 0.0170(7) 0.0270(8)
C11A 0.038(3) 0.068(5) 0.043(4) 0.020(4) 0.020(3) 0.035(4)
S2A 0.0367(8) 0.0462(10) 0.0437(9) 0.0147(8) 0.0177(7) 0.0234(7)
C12A 0.038(3) 0.045(4) 0.044(4) 0.008(3) 0.018(3) 0.024(3)
C1A 0.037(3) 0.045(4) 0.043(4) 0.014(3) 0.018(3) 0.024(3)
C13A 0.039(3) 0.061(5) 0.040(3) 0.012(3) 0.014(3) 0.033(3)
S3A 0.0339(8) 0.0528(10) 0.0362(8) 0.0138(8) 0.0130(6) 0.0270(8)
C14A 0.053(4) 0.061(5) 0.037(4) 0.016(3) 0.022(3) 0.036(4)
C4A 0.055(4) 0.067(5) 0.047(4) 0.032(4) 0.026(3) 0.040(4)
O4A 0.068(3) 0.090(4) 0.064(3) 0.035(3) 0.035(3) 0.059(3)
C5A 0.045(4) 0.066(5) 0.021(3) 0.006(3) 0.009(3) 0.031(4)
O5A 0.057(3) 0.078(4) 0.051(3) 0.025(3) 0.025(3) 0.040(3)
C6A 0.039(4) 0.054(5) 0.046(4) 0.013(4) 0.010(3) 0.025(3)
O6A 0.054(3) 0.088(5) 0.062(3) 0.036(3) 0.029(3) 0.027(3)
C7A 0.037(3) 0.045(4) 0.048(4) 0.008(3) 0.012(3) 0.026(3)
O7A 0.049(3) 0.067(4) 0.066(3) 0.029(3) 0.036(3) 0.027(3)

loop_
_atom_type_symbol
_atom_type_description
_atom_type_scat_dispersion_real
_atom_type_scat_dispersion_imag
_atom_type_scat_source
C C 0.0033 0.0016 'International Tables Vol C Tables 4.2.6.8 and 6.1.1.4'
H H 0.0000 0.0000 'International Tables Vol C Tables 4.2.6.8 and 6.1.1.4'
O O 0.0106 0.0060 'International Tables Vol C Tables 4.2.6.8 and 6.1.1.4'
S S 0.1246 0.1234 'International Tables Vol C Tables 4.2.6.8 and 6.1.1.4'
Fe Fe 0.3463 0.8444 'International Tables Vol C Tables 4.2.6.8 and 6.1.1.4'

loop_
_geom_angle_atom_site_label_1
_geom_angle_atom_site_label_2
_geom_angle_atom_site_label_3
_geom_angle
_geom_angle_site_symmetry_1
_geom_angle_site_symmetry_3
C4 Fe1 C5 97.1(4) . .
C4 Fe1 C6 103.2(3) . .
C5 Fe1 C6 92.4(3) . .
C4 Fe1 S2 98.0(3) . .
C5 Fe1 S2 164.4(3) . .
C6 Fe1 S2 87.6(2) . .
C4 Fe1 S1 105.3(2) . .
C5 Fe1 S1 86.5(2) . .
C6 Fe1 S1 151.5(2) . .
S2 Fe1 S1 86.13(7) . .
C4 Fe1 Fe2 145.8(2) . .
C5 Fe1 Fe2 109.1(3) . .
C6 Fe1 Fe2 97.4(2) . .
S2 Fe1 Fe2 55.53(6) . .
S1 Fe1 Fe2 56.65(6) . .
C7 Fe2 S3 94.5(2) . 2_676
C7 Fe2 S3 99.5(2) . .
S3 Fe2 S3 107.44(7) 2_676 .
C7 Fe2 S2 88.5(2) . .
S3 Fe2 S2 159.66(8) 2_676 .
S3 Fe2 S2 91.82(8) . .
C7 Fe2 S1 159.0(2) . .
S3 Fe2 S1 84.44(8) 2_676 .
S3 Fe2 S1 100.83(7) . .
S2 Fe2 S1 85.60(8) . .
C7 Fe2 Fe1 104.9(3) . .
S3 Fe2 Fe1 104.13(8) 2_676 .
S3 Fe2 Fe1 138.03(6) . .
S2 Fe2 Fe1 55.80(7) . .
S1 Fe2 Fe1 55.54(6) . .
C7 Fe2 Fe2 101.9(3) . 2_676
S3 Fe2 Fe2 54.01(6) 2_676 2_676
S3 Fe2 Fe2 53.43(6) . 2_676
S2 Fe2 Fe2 144.72(7) . 2_676
S1 Fe2 Fe2 94.46(7) . 2_676
Fe1 Fe2 Fe2 146.74(6) . 2_676
C11 S1 Fe1 110.8(2) . .
C11 S1 Fe2 110.9(2) . .
Fe1 S1 Fe2 67.81(6) . .
C1 C11 S1 117.3(4) . .
C1 C11 H11A 108.0 . .
S1 C11 H11A 108.0 . .
C1 C11 H11B 108.0 . .
S1 C11 H11B 108.0 . .
H11A C11 H11B 107.2 . .
C12 S2 Fe2 108.6(2) . .
C12 S2 Fe1 113.9(2) . .
Fe2 S2 Fe1 68.68(6) . .
C1 C12 S2 119.9(4) . .
C1 C12 H12A 107.4 . .
S2 C12 H12A 107.4 . .
C1 C12 H12B 107.4 . .
S2 C12 H12B 107.4 . .
H12A C12 H12B 106.9 . .
C11 C1 C14 107.9(5) . .
C11 C1 C12 110.8(5) . .
C14 C1 C12 106.6(5) . .
C11 C1 C13 113.0(5) . .
C14 C1 C13 105.1(5) . .
C12 C1 C13 113.0(5) . .
C1 C13 S3 118.9(4) . .
C1 C13 H13A 107.6 . .
S3 C13 H13A 107.6 . .
C1 C13 H13B 107.6 . .
S3 C13 H13B 107.6 . .
H13A C13 H13B 107.0 . .
C1 C14 H14A 109.5 . .
C1 C14 H14B 109.5 . .
H14A C14 H14B 109.5 . .
C1 C14 H14C 109.5 . .
H14A C14 H14C 109.5 . .
H14B C14 H14C 109.5 . .
C13 S3 Fe2 117.0(2) . 2_676
C13 S3 Fe2 107.7(2) . .
Fe2 S3 Fe2 72.56(7) 2_676 .
O4 C4 Fe1 175.9(7) . .
O5 C5 Fe1 176.7(6) . .
O6 C6 Fe1 177.4(7) . .
O7 C7 Fe2 175.2(6) . .
C5A Fe1A C4A 99.8(3) . .
C5A Fe1A C6A 92.5(3) . .
C4A Fe1A C6A 99.3(3) . .
C5A Fe1A S2A 160.9(2) . .
C4A Fe1A S2A 99.0(2) . .
C6A Fe1A S2A 87.8(2) . .
C5A Fe1A S1A 86.0(3) . .
C4A Fe1A S1A 104.0(3) . .
C6A Fe1A S1A 156.5(2) . .
S2A Fe1A S1A 86.20(8) . .
C5A Fe1A Fe2A 105.7(2) . .
C4A Fe1A Fe2A 145.7(2) . .
C6A Fe1A Fe2A 102.0(2) . .
S2A Fe1A Fe2A 55.70(5) . .
S1A Fe1A Fe2A 56.31(5) . .
C7A Fe2A S3A 99.1(2) . .
C7A Fe2A S3A 95.0(2) . 2_565
S3A Fe2A S3A 107.09(7) . 2_565
C7A Fe2A S2A 88.0(2) . .
S3A Fe2A S2A 91.65(8) . .
S3A Fe2A S2A 160.25(7) 2_565 .
C7A Fe2A S1A 159.1(2) . .
S3A Fe2A S1A 100.90(8) . .
S3A Fe2A S1A 84.76(8) 2_565 .
S2A Fe2A S1A 85.61(7) . .
C7A Fe2A Fe1A 104.7(2) . .
S3A Fe2A Fe1A 137.66(6) . .
S3A Fe2A Fe1A 105.08(6) 2_565 .
S2A Fe2A Fe1A 55.44(6) . .
S1A Fe2A Fe1A 55.64(6) . .
C7A Fe2A Fe2A 101.9(2) . 2_565
S3A Fe2A Fe2A 53.65(6) . 2_565
S3A Fe2A Fe2A 53.44(5) 2_565 2_565
S2A Fe2A Fe2A 144.80(7) . 2_565
S1A Fe2A Fe2A 94.70(7) . 2_565
Fe1A Fe2A Fe2A 147.18(6) . 2_565
C11A S1A Fe1A 110.2(3) . .
C11A S1A Fe2A 111.1(2) . .
Fe1A S1A Fe2A 68.05(7) . .
C1A C11A S1A 117.4(4) . .
C1A C11A H11C 108.0 . .
S1A C11A H11C 108.0 . .
C1A C11A H11D 108.0 . .
S1A C11A H11D 108.0 . .
H11C C11A H11D 107.2 . .
C12A S2A Fe1A 114.1(2) . .
C12A S2A Fe2A 108.1(2) . .
Fe1A S2A Fe2A 68.86(7) . .
C1A C12A S2A 120.7(4) . .
C1A C12A H12C 107.2 . .
S2A C12A H12C 107.2 . .
C1A C12A H12D 107.2 . .
S2A C12A H12D 107.2 . .
H12C C12A H12D 106.8 . .
C12A C1A C11A 110.7(6) . .
C12A C1A C14A 106.8(5) . .
C11A C1A C14A 107.6(5) . .
C12A C1A C13A 113.1(5) . .
C11A C1A C13A 111.7(5) . .
C14A C1A C13A 106.5(5) . .
C1A C13A S3A 119.4(5) . .
C1A C13A H13C 107.5 . .
S3A C13A H13C 107.5 . .
C1A C13A H13D 107.5 . .
S3A C13A H13D 107.5 . .
H13C C13A H13D 107.0 . .
C13A S3A Fe2A 107.3(2) . .
C13A S3A Fe2A 116.4(3) . 2_565
Fe2A S3A Fe2A 72.91(7) . 2_565
C1A C14A H14D 109.5 . .
C1A C14A H14E 109.5 . .
H14D C14A H14E 109.5 . .
C1A C14A H14F 109.5 . .
H14D C14A H14F 109.5 . .
H14E C14A H14F 109.5 . .
O4A C4A Fe1A 176.8(7) . .
O5A C5A Fe1A 176.5(7) . .
O6A C6A Fe1A 178.6(6) . .
O7A C7A Fe2A 174.1(6) . .

loop_
_geom_bond_atom_site_label_1
_geom_bond_atom_site_label_2
_geom_bond_distance
_geom_bond_site_symmetry_2
Fe1 C4 1.772(8) .
Fe1 C5 1.794(8) .
Fe1 C6 1.796(6) .
Fe1 S2 2.254(2) .
Fe1 S1 2.2603(18) .
Fe1 Fe2 2.5384(16) .
Fe2 C7 1.768(7) .
Fe2 S3 2.224(2) 2_676
Fe2 S3 2.241(2) .
Fe2 S2 2.246(2) .
Fe2 S1 2.290(2) .
Fe2 Fe2 2.642(2) 2_676
S1 C11 1.826(6) .
C11 C1 1.526(9) .
C11 H11A 0.9700 .
C11 H11B 0.9700 .
S2 C12 1.830(6) .
C12 C1 1.542(8) .
C12 H12A 0.9700 .
C12 H12B 0.9700 .
C1 C14 1.531(8) .
C1 C13 1.554(10) .
C13 S3 1.840(6) .
C13 H13A 0.9700 .
C13 H13B 0.9700 .
C14 H14A 0.9600 .
C14 H14B 0.9600 .
C14 H14C 0.9600 .
S3 Fe2 2.224(2) 2_676
C4 O4 1.171(9) .
C5 O5 1.164(8) .
C6 O6 1.158(7) .
C7 O7 1.166(7) .
Fe1A C5A 1.766(7) .
Fe1A C4A 1.805(7) .
Fe1A C6A 1.810(9) .
Fe1A S2A 2.249(2) .
Fe1A S1A 2.267(2) .
Fe1A Fe2A 2.5474(14) .
Fe2A C7A 1.774(8) .
Fe2A S3A 2.2352(19) .
Fe2A S3A 2.241(2) 2_565
Fe2A S2A 2.256(2) .
Fe2A S1A 2.2852(18) .
Fe2A Fe2A 2.660(2) 2_565
S1A C11A 1.814(6) .
C11A C1A 1.545(8) .
C11A H11C 0.9700 .
C11A H11D 0.9700 .
S2A C12A 1.819(6) .
C12A C1A 1.530(10) .
C12A H12C 0.9700 .
C12A H12D 0.9700 .
C1A C14A 1.545(8) .
C1A C13A 1.547(8) .
C13A S3A 1.828(6) .
C13A H13C 0.9700 .
C13A H13D 0.9700 .
S3A Fe2A 2.241(2) 2_565
C14A H14D 0.9600 .
C14A H14E 0.9600 .
C14A H14F 0.9600 .
C4A O4A 1.152(8) .
C5A O5A 1.172(8) .
C6A O6A 1.152(9) .
C7A O7A 1.158(8) .

loop_
_geom_torsion_atom_site_label_1
_geom_torsion_atom_site_label_2
_geom_torsion_atom_site_label_3
_geom_torsion_atom_site_label_4
_geom_torsion
_geom_torsion_site_symmetry_1
_geom_torsion_site_symmetry_4
C4 Fe1 Fe2 C7 122.5(5) . .
C5 Fe1 Fe2 C7 -99.4(3) . .
C6 Fe1 Fe2 C7 -4.3(3) . .
S2 Fe1 Fe2 C7 77.7(2) . .
S1 Fe1 Fe2 C7 -171.6(2) . .
C4 Fe1 Fe2 S3 -138.8(4) . 2_676
C5 Fe1 Fe2 S3 -0.7(2) . 2_676
C6 Fe1 Fe2 S3 94.4(2) . 2_676
S2 Fe1 Fe2 S3 176.37(7) . 2_676
S1 Fe1 Fe2 S3 -72.91(7) . 2_676
C4 Fe1 Fe2 S3 -0.9(4) . .
C5 Fe1 Fe2 S3 137.2(2) . .
C6 Fe1 Fe2 S3 -127.7(2) . .
S2 Fe1 Fe2 S3 -45.71(9) . .
S1 Fe1 Fe2 S3 65.01(10) . .
C4 Fe1 Fe2 S2 44.8(4) . .
C5 Fe1 Fe2 S2 -177.1(2) . .
C6 Fe1 Fe2 S2 -82.0(2) . .
S1 Fe1 Fe2 S2 110.72(8) . .
C4 Fe1 Fe2 S1 -65.9(4) . .
C5 Fe1 Fe2 S1 72.2(2) . .
C6 Fe1 Fe2 S1 167.3(2) . .
S2 Fe1 Fe2 S1 -110.72(8) . .
C4 Fe1 Fe2 Fe2 -94.9(4) . 2_676
C5 Fe1 Fe2 Fe2 43.2(2) . 2_676
C6 Fe1 Fe2 Fe2 138.3(2) . 2_676
S2 Fe1 Fe2 Fe2 -139.76(12) . 2_676
S1 Fe1 Fe2 Fe2 -29.04(10) . 2_676
C4 Fe1 S1 C11 43.0(3) . .
C5 Fe1 S1 C11 139.4(3) . .
C6 Fe1 S1 C11 -132.0(5) . .
S2 Fe1 S1 C11 -54.3(2) . .
Fe2 Fe1 S1 C11 -104.9(2) . .
C4 Fe1 S1 Fe2 147.9(3) . .
C5 Fe1 S1 Fe2 -115.7(2) . .
C6 Fe1 S1 Fe2 -27.1(4) . .
S2 Fe1 S1 Fe2 50.61(6) . .
C7 Fe2 S1 C11 128.1(6) . .
S3 Fe2 S1 C11 -143.8(3) 2_676 .
S3 Fe2 S1 C11 -37.1(3) . .
S2 Fe2 S1 C11 53.9(3) . .
Fe1 Fe2 S1 C11 104.8(3) . .
Fe2 Fe2 S1 C11 -90.7(2) 2_676 .
C7 Fe2 S1 Fe1 23.3(6) . .
S3 Fe2 S1 Fe1 111.37(7) 2_676 .
S3 Fe2 S1 Fe1 -141.90(7) . .
S2 Fe2 S1 Fe1 -50.88(6) . .
Fe2 Fe2 S1 Fe1 164.51(6) 2_676 .
Fe1 S1 C11 C1 71.7(6) . .
Fe2 S1 C11 C1 -1.6(6) . .
C7 Fe2 S2 C12 141.7(3) . .
S3 Fe2 S2 C12 -119.3(3) 2_676 .
S3 Fe2 S2 C12 42.3(3) . .
S1 Fe2 S2 C12 -58.4(3) . .
Fe1 Fe2 S2 C12 -109.1(3) . .
Fe2 Fe2 S2 C12 33.1(3) 2_676 .
C7 Fe2 S2 Fe1 -109.2(2) . .
S3 Fe2 S2 Fe1 -10.2(2) 2_676 .
S3 Fe2 S2 Fe1 151.38(6) . .
S1 Fe2 S2 Fe1 50.66(6) . .
Fe2 Fe2 S2 Fe1 142.17(11) 2_676 .
C4 Fe1 S2 C12 -54.8(3) . .
C5 Fe1 S2 C12 112.0(8) . .
C6 Fe1 S2 C12 -157.7(3) . .
S1 Fe1 S2 C12 50.1(3) . .
Fe2 Fe1 S2 C12 101.7(3) . .
C4 Fe1 S2 Fe2 -156.4(2) . .
C5 Fe1 S2 Fe2 10.3(7) . .
C6 Fe1 S2 Fe2 100.6(2) . .
S1 Fe1 S2 Fe2 -51.54(6) . .
Fe2 S2 C12 C1 14.5(6) . .
Fe1 S2 C12 C1 -59.8(6) . .
S1 C11 C1 C14 179.8(5) . .
S1 C11 C1 C12 -63.8(7) . .
S1 C11 C1 C13 64.1(6) . .
S2 C12 C1 C11 57.5(8) . .
S2 C12 C1 C14 174.7(5) . .
S2 C12 C1 C13 -70.4(7) . .
C11 C1 C13 S3 -80.8(6) . .
C14 C1 C13 S3 161.8(4) . .
C12 C1 C13 S3 46.0(7) . .
C1 C13 S3 Fe2 103.1(5) . 2_676
C1 C13 S3 Fe2 24.1(5) . .
C7 Fe2 S3 C13 -148.7(3) . .
S3 Fe2 S3 C13 113.5(2) 2_676 .
S2 Fe2 S3 C13 -59.9(2) . .
S1 Fe2 S3 C13 26.0(2) . .
Fe1 Fe2 S3 C13 -23.5(2) . .
Fe2 Fe2 S3 C13 113.5(2) 2_676 .
C7 Fe2 S3 Fe2 97.8(2) . 2_676
S3 Fe2 S3 Fe2 0.0 2_676 2_676
S2 Fe2 S3 Fe2 -173.39(7) . 2_676
S1 Fe2 S3 Fe2 -87.52(7) . 2_676
Fe1 Fe2 S3 Fe2 -137.06(9) . 2_676
C5 Fe1 C4 O4 -175(9) . .
C6 Fe1 C4 O4 91(9) . .
S2 Fe1 C4 O4 1(9) . .
S1 Fe1 C4 O4 -87(9) . .
Fe2 Fe1 C4 O4 -34(9) . .
C4 Fe1 C5 O5 42(11) . .
C6 Fe1 C5 O5 145(11) . .
S2 Fe1 C5 O5 -125(11) . .
S1 Fe1 C5 O5 -63(11) . .
Fe2 Fe1 C5 O5 -116(11) . .
C4 Fe1 C6 O6 -162(13) . .
C5 Fe1 C6 O6 100(13) . .
S2 Fe1 C6 O6 -64(13) . .
S1 Fe1 C6 O6 13(13) . .
Fe2 Fe1 C6 O6 -9(13) . .
S3 Fe2 C7 O7 -78(7) 2_676 .
S3 Fe2 C7 O7 174(7) . .
S2 Fe2 C7 O7 82(7) . .
S1 Fe2 C7 O7 8(8) . .
Fe1 Fe2 C7 O7 28(7) . .
Fe2 Fe2 C7 O7 -132(7) 2_676 .
C5A Fe1A Fe2A C7A -98.0(3) . .
C4A Fe1A Fe2A C7A 125.3(5) . .
C6A Fe1A Fe2A C7A -1.9(3) . .
S2A Fe1A Fe2A C7A 77.0(2) . .
S1A Fe1A Fe2A C7A -172.0(2) . .
C5A Fe1A Fe2A S3A 139.8(3) . .
C4A Fe1A Fe2A S3A 3.2(5) . .
C6A Fe1A Fe2A S3A -124.1(2) . .
S2A Fe1A Fe2A S3A -45.23(11) . .
S1A Fe1A Fe2A S3A 65.77(11) . .
C5A Fe1A Fe2A S3A 1.4(2) . 2_565
C4A Fe1A Fe2A S3A -135.2(5) . 2_565
C6A Fe1A Fe2A S3A 97.5(2) . 2_565
S2A Fe1A Fe2A S3A 176.38(8) . 2_565
S1A Fe1A Fe2A S3A -72.61(8) . 2_565
C5A Fe1A Fe2A S2A -175.0(2) . .
C4A Fe1A Fe2A S2A 48.4(5) . .
C6A Fe1A Fe2A S2A -78.9(2) . .
S1A Fe1A Fe2A S2A 111.00(8) . .
C5A Fe1A Fe2A S1A 74.0(2) . .
C4A Fe1A Fe2A S1A -62.6(5) . .
C6A Fe1A Fe2A S1A 170.1(2) . .
S2A Fe1A Fe2A S1A -111.00(8) . .
C5A Fe1A Fe2A Fe2A 45.3(3) . 2_565
C4A Fe1A Fe2A Fe2A -91.3(5) . 2_565
C6A Fe1A Fe2A Fe2A 141.4(2) . 2_565
S2A Fe1A Fe2A Fe2A -139.71(12) . 2_565
S1A Fe1A Fe2A Fe2A -28.70(11) . 2_565
C5A Fe1A S1A C11A 142.7(3) . .
C4A Fe1A S1A C11A 43.6(3) . .
C6A Fe1A S1A C11A -130.3(6) . .
S2A Fe1A S1A C11A -54.8(2) . .
Fe2A Fe1A S1A C11A -105.4(2) . .
C5A Fe1A S1A Fe2A -111.9(2) . .
C4A Fe1A S1A Fe2A 149.0(2) . .
C6A Fe1A S1A Fe2A -24.9(5) . .
S2A Fe1A S1A Fe2A 50.61(6) . .
C7A Fe2A S1A C11A 126.1(6) . .
S3A Fe2A S1A C11A -37.2(3) . .
S3A Fe2A S1A C11A -143.6(3) 2_565 .
S2A Fe2A S1A C11A 53.6(3) . .
Fe1A Fe2A S1A C11A 104.1(3) . .
Fe2A Fe2A S1A C11A -91.1(3) 2_565 .
C7A Fe2A S1A Fe1A 22.1(6) . .
S3A Fe2A S1A Fe1A -141.29(7) . .
S3A Fe2A S1A Fe1A 112.29(7) 2_565 .
S2A Fe2A S1A Fe1A -50.45(6) . .
Fe2A Fe2A S1A Fe1A 164.86(6) 2_565 .
Fe1A S1A C11A C1A 72.1(5) . .
Fe2A S1A C11A C1A -1.3(6) . .
C5A Fe1A S2A C12A 115.9(8) . .
C4A Fe1A S2A C12A -53.7(4) . .
C6A Fe1A S2A C12A -152.8(3) . .
S1A Fe1A S2A C12A 49.9(2) . .
Fe2A Fe1A S2A C12A 101.0(2) . .
C5A Fe1A S2A Fe2A 14.9(8) . .
C4A Fe1A S2A Fe2A -154.8(3) . .
C6A Fe1A S2A Fe2A 106.2(2) . .
S1A Fe1A S2A Fe2A -51.12(6) . .
C7A Fe2A S2A C12A 141.0(3) . .
S3A Fe2A S2A C12A 41.9(2) . .
S3A Fe2A S2A C12A -119.9(3) 2_565 .
S1A Fe2A S2A C12A -58.9(2) . .
Fe1A Fe2A S2A C12A -109.5(2) . .
Fe2A Fe2A S2A C12A 33.0(2) 2_565 .
C7A Fe2A S2A Fe1A -109.5(2) . .
S3A Fe2A S2A Fe1A 151.42(7) . .
S3A Fe2A S2A Fe1A -10.4(2) 2_565 .
S1A Fe2A S2A Fe1A 50.61(6) . .
Fe2A Fe2A S2A Fe1A 142.55(11) 2_565 .
Fe1A S2A C12A C1A -59.1(5) . .
Fe2A S2A C12A C1A 15.3(5) . .
S2A C12A C1A C11A 56.4(6) . .
S2A C12A C1A C14A 173.3(4) . .
S2A C12A C1A C13A -69.9(6) . .
S1A C11A C1A C12A -63.6(6) . .
S1A C11A C1A C14A -180.0(5) . .
S1A C11A C1A C13A 63.4(7) . .
C12A C1A C13A S3A 43.7(7) . .
C11A C1A C13A S3A -82.0(7) . .
C14A C1A C13A S3A 160.7(5) . .
C1A C13A S3A Fe2A 26.2(6) . .
C1A C13A S3A Fe2A 105.3(5) . 2_565
C7A Fe2A S3A C13A -148.8(3) . .
S3A Fe2A S3A C13A 113.1(3) 2_565 .
S2A Fe2A S3A C13A -60.6(3) . .
S1A Fe2A S3A C13A 25.3(3) . .
Fe1A Fe2A S3A C13A -24.8(3) . .
Fe2A Fe2A S3A C13A 113.1(3) 2_565 .
C7A Fe2A S3A Fe2A 98.1(2) . 2_565
S3A Fe2A S3A Fe2A 0.0 2_565 2_565
S2A Fe2A S3A Fe2A -173.66(7) . 2_565
S1A Fe2A S3A Fe2A -87.82(8) . 2_565
Fe1A Fe2A S3A Fe2A -137.87(10) . 2_565
C5A Fe1A C4A O4A -168(13) . .
C6A Fe1A C4A O4A 97(13) . .
S2A Fe1A C4A O4A 8(13) . .
S1A Fe1A C4A O4A -80(13) . .
Fe2A Fe1A C4A O4A -31(13) . .
C4A Fe1A C5A O5A 77(9) . .
C6A Fe1A C5A O5A 177(100) . .
S2A Fe1A C5A O5A -92(9) . .
S1A Fe1A C5A O5A -26(9) . .
Fe2A Fe1A C5A O5A -80(9) . .
C5A Fe1A C6A O6A 130(27) . .
C4A Fe1A C6A O6A -130(27) . .
S2A Fe1A C6A O6A -31(27) . .
S1A Fe1A C6A O6A 44(28) . .
Fe2A Fe1A C6A O6A 23(28) . .
S3A Fe2A C7A O7A 134(5) . .
S3A Fe2A C7A O7A -118(5) 2_565 .
S2A Fe2A C7A O7A 43(5) . .
S1A Fe2A C7A O7A -29(6) . .
Fe1A Fe2A C7A O7A -11(6) . .
Fe2A Fe2A C7A O7A -171(5) 2_565 .
